data_7128846
loop_
_publ_author_name
'Weyer, Nadine'
'Heinz, Myron'
'Bruhn, Clemens'
'Holthausen, Max C.'
'Siemeling, Ulrich'

_publ_section_title
;
 Reactivity of an N-heterocyclic silylene with a 1,1'-ferrocenediyl
 backbone towards carbonyl compounds, including carbon suboxide.
;
_journal_issue 74
_journal_name_full 'Chemical communications (Cambridge, England)'
_journal_page_first 9378
_journal_page_last 9381
_journal_paper_doi 10.1039/d1cc03947d
_journal_volume 57
_journal_year 2021
_chemical_formula_moiety 'C37 H48 Fe N2 O Si'
_chemical_formula_sum 'C37 H48 Fe N2 O Si'
_chemical_formula_weight 620.71
_space_group_crystal_system monoclinic
_space_group_IT_number 15
_space_group_name_Hall '-C 2yc'
_space_group_name_H-M_alt 'C 1 2/c 1'
_atom_sites_solution_hydrogens mixed
_audit_creation_date 2021-03-04
_audit_creation_method
;
Olex2 1.2
(compiled 2018.05.29 svn.r3508 for OlexSys, GUI svn.r5506)
;
_audit_update_record
;
2021-03-26 deposited with the CCDC.	2021-08-17 downloaded from the CCDC.
;
_cell_angle_alpha 90
_cell_angle_beta 107.998(3)
_cell_angle_gamma 90
_cell_formula_units_Z 8
_cell_length_a 35.2084(15)
_cell_length_b 11.2249(4)
_cell_length_c 17.4082(7)
_cell_measurement_reflns_used 16726
_cell_measurement_temperature 100(2)
_cell_measurement_theta_max 31.26
_cell_measurement_theta_min 1.91
_cell_volume 6543.3(5)
_computing_molecular_graphics 'Olex2 (Dolomanov et al., 2009)'
_computing_publication_material 'Olex2 (Dolomanov et al., 2009)'
_computing_structure_refinement 'ShelXL (Sheldrick, 2015)'
_diffrn_ambient_temperature 100.15
_diffrn_detector_area_resol_mean 5.81
_diffrn_detector_type 'DECTRIS PILATUS 200K'
_diffrn_measured_fraction_theta_full 0.986
_diffrn_measured_fraction_theta_max 0.986
_diffrn_measurement_details
;
 354 frames, detector distance = 60 mm
;
_diffrn_measurement_device 'Eulerian 4-circle diffractometer'
_diffrn_measurement_device_type 'STOE STADIVARI'
_diffrn_measurement_method 'rotation method, \w scans'
_diffrn_radiation_type MoK\a
_diffrn_radiation_wavelength 0.71073
_diffrn_reflns_av_R_equivalents 0.0231
_diffrn_reflns_av_unetI/netI 0.0366
_diffrn_reflns_Laue_measured_fraction_full 0.986
_diffrn_reflns_Laue_measured_fraction_max 0.986
_diffrn_reflns_limit_h_max 35
_diffrn_reflns_limit_h_min -43
_diffrn_reflns_limit_k_max 13
_diffrn_reflns_limit_k_min -12
_diffrn_reflns_limit_l_max 21
_diffrn_reflns_limit_l_min -13
_diffrn_reflns_number 13729
_diffrn_reflns_point_group_measured_fraction_full 0.986
_diffrn_reflns_point_group_measured_fraction_max 0.986
_diffrn_reflns_theta_full 25.242
_diffrn_reflns_theta_max 25.999
_diffrn_reflns_theta_min 1.913
_exptl_absorpt_coefficient_mu 0.529
_exptl_absorpt_correction_T_max 0.9468
_exptl_absorpt_correction_T_min 0.6090
_exptl_absorpt_correction_type multi-scan
_exptl_absorpt_process_details
;
STOE X-Red32, absorption correction by Gaussian integration, analogous to
P. Coppens, "The Evaluation of Absorption and Extinction in Single-Crystal
Structure Analysis", published in: F. R. Ahmed (Editor), "Crystallographic
Computing", Munksgaard, Copenhagen (1970), 255 - 270.
Afterwards scaling of reflection intensities was performed within STOE LANA.
J. Koziskova et al., Acta Chimica Slovaca, vol. 9, no. 2, 2016, 
pp. 136 - 140.
;
_exptl_crystal_colour yellow
_exptl_crystal_colour_primary yellow
_exptl_crystal_density_diffrn 1.260
_exptl_crystal_description plate
_exptl_crystal_F_000 2656
_exptl_crystal_size_max 0.22
_exptl_crystal_size_mid 0.2
_exptl_crystal_size_min 0.03
_refine_diff_density_max 1.851
_refine_diff_density_min -1.070
_refine_diff_density_rms 0.069
_refine_ls_extinction_method none
_refine_ls_goodness_of_fit_ref 1.019
_refine_ls_hydrogen_treatment mixed
_refine_ls_matrix_type full
_refine_ls_number_parameters 397
_refine_ls_number_reflns 6338
_refine_ls_number_restraints 0
_refine_ls_restrained_S_all 1.019
_refine_ls_R_factor_all 0.0665
_refine_ls_R_factor_gt 0.0469
_refine_ls_shift/su_max 0.001
_refine_ls_shift/su_mean 0.000
_refine_ls_structure_factor_coef Fsqd
_refine_ls_weighting_details 'w=1/[\s^2^(Fo^2^)+(0.0494P)^2^+21.2927P] where P=(Fo^2^+2Fc^2^)/3'
_refine_ls_weighting_scheme calc
_refine_ls_wR_factor_gt 0.1081
_refine_ls_wR_factor_ref 0.1188
_reflns_Friedel_coverage 0.000
_reflns_number_gt 4946
_reflns_number_total 6338
_reflns_threshold_expression 'I > 2\s(I)'
_cod_data_source_file d1cc03947d2.cif
_cod_data_source_block sv0750
_cod_depositor_comments 'Adding full bibliography for 7128840--7128846.cif.'
_cod_database_code 7128846
_shelx_shelxl_version_number 2014/7
_shelx_space_group_comment
;
The symmetry employed for this shelxl refinement is uniquely defined
by the following loop, which should always be used as a source of
symmetry information in preference to the above space-group names.
They are only intended as comments.
;
_shelx_estimated_absorpt_t_max 0.984
_shelx_estimated_absorpt_t_min 0.892
_olex2_refinement_description
;
1. Fixed Uiso
 At 1.2 times of:
  All C(H) groups, All C(H,H) groups, All C(H,H,H) groups, All Si(H) groups
2.a Ternary CH refined with riding coordinates:
 C17(H17), C20(H20), C29(H29), C32(H32)
2.b Aromatic/amide H refined with riding coordinates:
 C2(H2), C3(H3), C4(H4), C5(H5), C7(H7), C8(H8), C9(H9), C10(H10), C13(H13),
 C14(H14), C15(H15), C25(H25), C26(H26), C27(H27)
2.c Idealised Me refined as rotating group:
 C18(H18A,H18B,H18C), C19(H19A,H19B,H19C), C21(H21A,H21B,H21C), C22(H22A,H22B,
 H22C), C30(H30A,H30B,H30C), C31(H31A,H31B,H31C), C33(H33A,H33B,H33C), C34(H34A,
 H34B,H34C), C37(H37A,H37B,H37C)
;
_olex2_submission_special_instructions 'No special instructions were received'

loop_
_space_group_symop_operation_xyz
'x, y, z'
'-x, y, -z+1/2'
'x+1/2, y+1/2, z'
'-x+1/2, y+1/2, -z+1/2'
'-x, -y, -z'
'x, -y, z-1/2'
'-x+1/2, -y+1/2, -z'
'x+1/2, -y+1/2, z-1/2'

loop_
_atom_site_label
_atom_site_type_symbol
_atom_site_fract_x
_atom_site_fract_y
_atom_site_fract_z
_atom_site_U_iso_or_equiv
_atom_site_adp_type
_atom_site_occupancy
_atom_site_site_symmetry_order
_atom_site_calc_flag
_atom_site_refinement_flags_posn
_atom_site_refinement_flags_adp
_atom_site_refinement_flags_occupancy
_atom_site_disorder_assembly
_atom_site_disorder_group
C1 C 0.36411(8) 0.1205(2) 0.40371(15) 0.0167(5) Uani 1 1 d . . . . .
C2 C 0.37084(8) 0.0705(2) 0.33360(16) 0.0206(6) Uani 1 1 d . . . . .
H2 H 0.3938 0.0828 0.3168 0.025 Uiso 1 1 calc R . . . .
C3 C 0.33730(8) -0.0010(2) 0.29345(17) 0.0239(6) Uani 1 1 d . . . . .
H3 H 0.3340 -0.0447 0.2451 0.029 Uiso 1 1 calc R . . . .
C4 C 0.30972(8) 0.0038(2) 0.33756(17) 0.0233(6) Uani 1 1 d . . . . .
H4 H 0.2845 -0.0348 0.3236 0.028 Uiso 1 1 calc R . . . .
C5 C 0.32645(8) 0.0768(2) 0.40677(16) 0.0201(6) Uani 1 1 d . . . . .
H5 H 0.3146 0.0936 0.4478 0.024 Uiso 1 1 calc R . . . .
C6 C 0.31670(8) 0.3466(2) 0.32510(15) 0.0160(5) Uani 1 1 d . . . . .
C7 C 0.33406(9) 0.3292(2) 0.26149(15) 0.0208(6) Uani 1 1 d . . . . .
H7 H 0.3598 0.3552 0.2616 0.025 Uiso 1 1 calc R . . . .
C8 C 0.30580(9) 0.2658(3) 0.19791(16) 0.0259(7) Uani 1 1 d . . . . .
H8 H 0.3097 0.2413 0.1486 0.031 Uiso 1 1 calc R . . . .
C9 C 0.27119(9) 0.2457(3) 0.22065(16) 0.0256(6) Uani 1 1 d . . . . .
H9 H 0.2477 0.2058 0.1892 0.031 Uiso 1 1 calc R . . . .
C10 C 0.27749(8) 0.2954(2) 0.29870(16) 0.0204(6) Uani 1 1 d . . . . .
H10 H 0.2589 0.2948 0.3283 0.025 Uiso 1 1 calc R . . . .
C11 C 0.43019(8) 0.1686(2) 0.49707(15) 0.0169(5) Uani 1 1 d . . . . .
C12 C 0.43890(8) 0.1003(2) 0.56818(16) 0.0205(6) Uani 1 1 d . . . . .
C13 C 0.47861(8) 0.0713(3) 0.60750(16) 0.0232(6) Uani 1 1 d . . . . .
H13 H 0.4850 0.0255 0.6557 0.028 Uiso 1 1 calc R . . . .
C14 C 0.50882(9) 0.1075(3) 0.57824(17) 0.0261(6) Uani 1 1 d . . . . .
H14 H 0.5357 0.0869 0.6061 0.031 Uiso 1 1 calc R . . . .
C15 C 0.49984(8) 0.1739(3) 0.50809(17) 0.0237(6) Uani 1 1 d . . . . .
H15 H 0.5208 0.1984 0.4880 0.028 Uiso 1 1 calc R . . . .
C16 C 0.46062(8) 0.2058(2) 0.46613(16) 0.0186(6) Uani 1 1 d . . . . .
C17 C 0.40664(9) 0.0583(3) 0.60305(17) 0.0264(6) Uani 1 1 d . . . . .
H17 H 0.3806 0.0927 0.5693 0.032 Uiso 1 1 calc R . . . .
C18 C 0.41463(11) 0.1034(3) 0.68948(19) 0.0395(8) Uani 1 1 d . . . . .
H18A H 0.4401 0.0710 0.7238 0.047 Uiso 1 1 calc GR . . . .
H18B H 0.3930 0.0775 0.7100 0.047 Uiso 1 1 calc GR . . . .
H18C H 0.4159 0.1906 0.6900 0.047 Uiso 1 1 calc GR . . . .
C19 C 0.40288(11) -0.0772(3) 0.5994(2) 0.0412(8) Uani 1 1 d . . . . .
H19A H 0.3985 -0.1041 0.5438 0.049 Uiso 1 1 calc GR . . . .
H19B H 0.3802 -0.1015 0.6173 0.049 Uiso 1 1 calc GR . . . .
H19C H 0.4275 -0.1129 0.6348 0.049 Uiso 1 1 calc GR . . . .
C20 C 0.45247(9) 0.2807(3) 0.38970(17) 0.0237(6) Uani 1 1 d . . . . .
H20 H 0.4229 0.2901 0.3661 0.028 Uiso 1 1 calc R . . . .
C21 C 0.46786(9) 0.2203(3) 0.32637(18) 0.0299(7) Uani 1 1 d . . . . .
H21A H 0.4970 0.2146 0.3468 0.036 Uiso 1 1 calc GR . . . .
H21B H 0.4600 0.2674 0.2765 0.036 Uiso 1 1 calc GR . . . .
H21C H 0.4564 0.1402 0.3152 0.036 Uiso 1 1 calc GR . . . .
C22 C 0.47069(10) 0.4049(3) 0.4089(2) 0.0358(8) Uani 1 1 d . . . . .
H22A H 0.4609 0.4424 0.4500 0.043 Uiso 1 1 calc GR . . . .
H22B H 0.4631 0.4535 0.3598 0.043 Uiso 1 1 calc GR . . . .
H22C H 0.4998 0.3983 0.4294 0.043 Uiso 1 1 calc GR . . . .
C23 C 0.32382(8) 0.5174(2) 0.41838(14) 0.0148(5) Uani 1 1 d . . . . .
C24 C 0.29515(8) 0.5318(2) 0.45882(15) 0.0159(5) Uani 1 1 d . . . . .
C25 C 0.28803(8) 0.6462(2) 0.48200(15) 0.0204(6) Uani 1 1 d . . . . .
H25 H 0.2691 0.6571 0.5102 0.024 Uiso 1 1 calc R . . . .
C26 C 0.30767(8) 0.7439(2) 0.46516(16) 0.0218(6) Uani 1 1 d . . . . .
H26 H 0.3026 0.8209 0.4824 0.026 Uiso 1 1 calc R . . . .
C27 C 0.33486(8) 0.7300(2) 0.42310(16) 0.0200(6) Uani 1 1 d . . . . .
H27 H 0.3478 0.7980 0.4102 0.024 Uiso 1 1 calc R . . . .
C28 C 0.34363(8) 0.6172(2) 0.39927(15) 0.0174(5) Uani 1 1 d . . . . .
C29 C 0.27109(8) 0.4290(2) 0.47581(16) 0.0187(6) Uani 1 1 d . . . . .
H29 H 0.2817 0.3537 0.4596 0.022 Uiso 1 1 calc R . . . .
C30 C 0.22717(8) 0.4412(3) 0.42415(17) 0.0239(6) Uani 1 1 d . . . . .
H30A H 0.2125 0.3692 0.4297 0.029 Uiso 1 1 calc GR . . . .
H30B H 0.2256 0.4519 0.3674 0.029 Uiso 1 1 calc GR . . . .
H30C H 0.2153 0.5105 0.4424 0.029 Uiso 1 1 calc GR . . . .
C31 C 0.27471(9) 0.4195(3) 0.56558(17) 0.0259(6) Uani 1 1 d . . . . .
H31A H 0.3028 0.4083 0.5972 0.031 Uiso 1 1 calc GR . . . .
H31B H 0.2590 0.3514 0.5740 0.031 Uiso 1 1 calc GR . . . .
H31C H 0.2646 0.4927 0.5830 0.031 Uiso 1 1 calc GR . . . .
C32 C 0.37287(9) 0.6053(3) 0.35143(17) 0.0231(6) Uani 1 1 d . . . . .
H32 H 0.3816 0.5202 0.3540 0.028 Uiso 1 1 calc R . . . .
C33 C 0.40999(9) 0.6826(3) 0.3853(2) 0.0351(8) Uani 1 1 d . . . . .
H33A H 0.4023 0.7669 0.3804 0.042 Uiso 1 1 calc GR . . . .
H33B H 0.4288 0.6677 0.3550 0.042 Uiso 1 1 calc GR . . . .
H33C H 0.4228 0.6630 0.4424 0.042 Uiso 1 1 calc GR . . . .
C34 C 0.35146(11) 0.6365(3) 0.26290(18) 0.0335(7) Uani 1 1 d . . . . .
H34A H 0.3284 0.5837 0.2417 0.040 Uiso 1 1 calc GR . . . .
H34B H 0.3699 0.6262 0.2312 0.040 Uiso 1 1 calc GR . . . .
H34C H 0.3424 0.7194 0.2591 0.040 Uiso 1 1 calc GR . . . .
C35 C 0.42032(10) 0.4649(3) 0.60172(18) 0.0337(8) Uani 1 1 d . . . . .
C36 C 0.45217(12) 0.4127(4) 0.6522(2) 0.0422(9) Uani 1 1 d . . . . .
H36A H 0.4642(11) 0.452(4) 0.703(2) 0.051 Uiso 1 1 d R . . . .
H36B H 0.4646(12) 0.348(4) 0.639(2) 0.051 Uiso 1 1 d R . . . .
C37 C 0.39897(11) 0.5686(3) 0.6193(2) 0.0438(9) Uani 1 1 d . . . . .
H37A H 0.3993 0.6331 0.5816 0.053 Uiso 1 1 calc GR . . . .
H37B H 0.4121 0.5954 0.6748 0.053 Uiso 1 1 calc GR . . . .
H37C H 0.3713 0.5465 0.6132 0.053 Uiso 1 1 calc GR . . . .
Fe1 Fe 0.32023(2) 0.17149(3) 0.30384(2) 0.01531(11) Uani 1 1 d . . . . .
N1 N 0.38926(6) 0.2044(2) 0.45666(12) 0.0162(5) Uani 1 1 d . . . . .
N2 N 0.33589(6) 0.39899(19) 0.40229(12) 0.0144(4) Uani 1 1 d . . . . .
O1 O 0.40662(6) 0.42476(19) 0.52190(12) 0.0297(5) Uani 1 1 d . . . . .
Si1 Si 0.37004(2) 0.33256(7) 0.48378(4) 0.02234(18) Uani 1 1 d . . . . .
H1 H 0.3564(9) 0.317(3) 0.5538(18) 0.027 Uiso 1 1 d R . . . .

loop_
_atom_site_aniso_label
_atom_site_aniso_U_11
_atom_site_aniso_U_22
_atom_site_aniso_U_33
_atom_site_aniso_U_23
_atom_site_aniso_U_13
_atom_site_aniso_U_12
C1 0.0165(13) 0.0142(13) 0.0166(12) 0.0006(10) 0.0010(10) 0.0025(10)
C2 0.0183(14) 0.0194(14) 0.0223(14) -0.0038(11) 0.0037(11) 0.0034(11)
C3 0.0250(15) 0.0156(14) 0.0255(14) -0.0049(11) -0.0003(12) 0.0052(12)
C4 0.0203(15) 0.0142(14) 0.0322(15) 0.0016(12) 0.0032(12) -0.0018(11)
C5 0.0186(14) 0.0203(14) 0.0209(13) 0.0054(11) 0.0057(11) 0.0022(11)
C6 0.0206(13) 0.0106(13) 0.0144(12) 0.0014(9) 0.0018(10) 0.0030(10)
C7 0.0294(15) 0.0166(13) 0.0173(12) 0.0035(11) 0.0083(11) 0.0007(12)
C8 0.0403(18) 0.0204(15) 0.0135(12) -0.0002(11) 0.0030(12) 0.0046(13)
C9 0.0270(16) 0.0196(15) 0.0210(14) -0.0014(11) -0.0060(12) 0.0057(12)
C10 0.0183(14) 0.0165(13) 0.0231(14) -0.0010(11) 0.0014(11) 0.0042(11)
C11 0.0167(13) 0.0147(13) 0.0172(12) -0.0043(10) 0.0021(10) 0.0028(11)
C12 0.0210(14) 0.0199(14) 0.0190(13) -0.0016(11) 0.0041(11) 0.0032(11)
C13 0.0231(15) 0.0262(16) 0.0178(13) 0.0025(11) 0.0023(11) 0.0041(12)
C14 0.0176(14) 0.0267(17) 0.0278(15) -0.0018(12) -0.0021(12) 0.0043(12)
C15 0.0165(13) 0.0272(15) 0.0261(14) -0.0030(12) 0.0048(11) -0.0031(12)
C16 0.0183(14) 0.0175(13) 0.0188(13) -0.0021(10) 0.0041(11) 0.0014(11)
C17 0.0218(15) 0.0336(17) 0.0232(14) 0.0091(12) 0.0060(12) 0.0051(13)
C18 0.052(2) 0.045(2) 0.0301(17) 0.0076(15) 0.0248(16) 0.0017(17)
C19 0.038(2) 0.039(2) 0.046(2) -0.0004(16) 0.0119(16) -0.0127(16)
C20 0.0212(15) 0.0255(15) 0.0237(14) 0.0038(12) 0.0059(12) 0.0004(12)
C21 0.0271(16) 0.0393(18) 0.0257(15) 0.0073(13) 0.0117(13) 0.0032(14)
C22 0.040(2) 0.0279(18) 0.0383(18) 0.0065(14) 0.0111(15) -0.0040(15)
C23 0.0154(13) 0.0136(13) 0.0124(12) -0.0016(10) -0.0002(10) 0.0004(10)
C24 0.0156(13) 0.0164(13) 0.0133(12) 0.0004(10) 0.0007(10) 0.0031(10)
C25 0.0206(14) 0.0208(15) 0.0192(13) 0.0000(11) 0.0054(11) 0.0050(11)
C26 0.0249(15) 0.0145(14) 0.0228(14) -0.0052(11) 0.0028(11) 0.0040(11)
C27 0.0215(14) 0.0137(13) 0.0207(13) 0.0014(10) 0.0006(11) 0.0004(11)
C28 0.0183(13) 0.0165(13) 0.0156(12) 0.0002(10) 0.0025(10) 0.0001(11)
C29 0.0172(13) 0.0181(14) 0.0206(13) -0.0011(11) 0.0055(11) 0.0014(11)
C30 0.0202(14) 0.0239(15) 0.0269(15) -0.0025(12) 0.0064(12) 0.0011(12)
C31 0.0290(16) 0.0276(16) 0.0227(14) 0.0019(12) 0.0101(12) 0.0007(13)
C32 0.0259(15) 0.0171(14) 0.0287(15) -0.0025(11) 0.0117(12) -0.0046(12)
C33 0.0286(17) 0.0263(17) 0.054(2) -0.0079(15) 0.0186(15) -0.0077(14)
C34 0.049(2) 0.0308(17) 0.0265(16) 0.0019(13) 0.0196(15) -0.0013(15)
C35 0.0425(19) 0.0264(17) 0.0253(16) -0.0051(13) 0.0001(14) -0.0062(14)
C36 0.045(2) 0.042(2) 0.0313(18) -0.0061(16) 0.0005(16) -0.0029(17)
C37 0.053(2) 0.041(2) 0.0318(18) -0.0112(15) 0.0035(16) -0.0020(17)
Fe1 0.0164(2) 0.01307(19) 0.01500(18) -0.00155(15) 0.00276(14) 0.00139(15)
N1 0.0146(11) 0.0181(11) 0.0143(10) -0.0021(8) 0.0022(8) 0.0026(9)
N2 0.0164(11) 0.0119(11) 0.0137(10) -0.0019(8) 0.0030(8) 0.0020(9)
O1 0.0290(12) 0.0282(12) 0.0284(11) -0.0038(9) 0.0039(9) -0.0017(9)
Si1 0.0238(4) 0.0200(4) 0.0186(4) -0.0043(3) -0.0002(3) 0.0062(3)

loop_
_atom_type_symbol
_atom_type_description
_atom_type_scat_dispersion_real
_atom_type_scat_dispersion_imag
_atom_type_scat_source
C C 0.0033 0.0016 'International Tables Vol C Tables 4.2.6.8 and 6.1.1.4'
H H 0.0000 0.0000 'International Tables Vol C Tables 4.2.6.8 and 6.1.1.4'
Fe Fe 0.3463 0.8444 'International Tables Vol C Tables 4.2.6.8 and 6.1.1.4'
N N 0.0061 0.0033 'International Tables Vol C Tables 4.2.6.8 and 6.1.1.4'
O O 0.0106 0.0060 'International Tables Vol C Tables 4.2.6.8 and 6.1.1.4'
Si Si 0.0817 0.0704 'International Tables Vol C Tables 4.2.6.8 and 6.1.1.4'

loop_
_geom_angle_atom_site_label_1
_geom_angle_atom_site_label_2
_geom_angle_atom_site_label_3
_geom_angle
_geom_angle_site_symmetry_1
_geom_angle_site_symmetry_3
_geom_angle_publ_flag
C2 C1 C5 107.3(2) . . ?
C2 C1 Fe1 70.16(15) . . ?
C5 C1 Fe1 69.98(14) . . ?
N1 C1 C2 125.5(2) . . ?
N1 C1 C5 127.1(2) . . ?
N1 C1 Fe1 121.92(18) . . ?
C1 C2 H2 126.0 . . ?
C1 C2 Fe1 68.63(15) . . ?
C3 C2 C1 108.1(2) . . ?
C3 C2 H2 126.0 . . ?
C3 C2 Fe1 70.16(16) . . ?
Fe1 C2 H2 126.8 . . ?
C2 C3 H3 125.7 . . ?
C2 C3 Fe1 69.22(16) . . ?
C4 C3 C2 108.5(2) . . ?
C4 C3 H3 125.7 . . ?
C4 C3 Fe1 69.31(16) . . ?
Fe1 C3 H3 127.3 . . ?
C3 C4 H4 126.1 . . ?
C3 C4 C5 107.9(2) . . ?
C3 C4 Fe1 70.28(16) . . ?
C5 C4 H4 126.1 . . ?
C5 C4 Fe1 69.39(15) . . ?
Fe1 C4 H4 125.9 . . ?
C1 C5 H5 125.9 . . ?
C1 C5 Fe1 68.73(15) . . ?
C4 C5 C1 108.2(2) . . ?
C4 C5 H5 125.9 . . ?
C4 C5 Fe1 69.66(15) . . ?
Fe1 C5 H5 127.3 . . ?
C7 C6 C10 107.2(2) . . ?
C7 C6 Fe1 70.10(15) . . ?
C10 C6 Fe1 69.94(15) . . ?
N2 C6 C7 126.2(2) . . ?
N2 C6 C10 126.5(2) . . ?
N2 C6 Fe1 122.43(17) . . ?
C6 C7 H7 126.1 . . ?
C6 C7 Fe1 68.39(15) . . ?
C8 C7 C6 107.8(2) . . ?
C8 C7 H7 126.1 . . ?
C8 C7 Fe1 70.10(16) . . ?
Fe1 C7 H7 127.0 . . ?
C7 C8 H8 125.7 . . ?
C7 C8 Fe1 68.95(15) . . ?
C9 C8 C7 108.5(2) . . ?
C9 C8 H8 125.7 . . ?
C9 C8 Fe1 70.13(16) . . ?
Fe1 C8 H8 126.8 . . ?
C8 C9 H9 125.9 . . ?
C8 C9 C10 108.2(3) . . ?
C8 C9 Fe1 69.66(16) . . ?
C10 C9 H9 125.9 . . ?
C10 C9 Fe1 68.70(15) . . ?
Fe1 C9 H9 127.3 . . ?
C6 C10 H10 125.8 . . ?
C6 C10 Fe1 68.50(15) . . ?
C9 C10 C6 108.3(3) . . ?
C9 C10 H10 125.8 . . ?
C9 C10 Fe1 70.60(16) . . ?
Fe1 C10 H10 126.6 . . ?
C12 C11 N1 119.4(2) . . ?
C16 C11 C12 121.0(2) . . ?
C16 C11 N1 119.6(2) . . ?
C11 C12 C17 122.3(2) . . ?
C13 C12 C11 118.2(3) . . ?
C13 C12 C17 119.5(2) . . ?
C12 C13 H13 119.2 . . ?
C14 C13 C12 121.6(3) . . ?
C14 C13 H13 119.2 . . ?
C13 C14 H14 120.2 . . ?
C13 C14 C15 119.7(3) . . ?
C15 C14 H14 120.2 . . ?
C14 C15 H15 119.3 . . ?
C14 C15 C16 121.4(3) . . ?
C16 C15 H15 119.3 . . ?
C11 C16 C20 122.6(2) . . ?
C15 C16 C11 118.2(2) . . ?
C15 C16 C20 119.2(3) . . ?
C12 C17 H17 107.9 . . ?
C12 C17 C18 111.0(3) . . ?
C12 C17 C19 111.0(3) . . ?
C18 C17 H17 107.9 . . ?
C19 C17 H17 107.9 . . ?
C19 C17 C18 111.0(3) . . ?
C17 C18 H18A 109.5 . . ?
C17 C18 H18B 109.5 . . ?
C17 C18 H18C 109.5 . . ?
H18A C18 H18B 109.5 . . ?
H18A C18 H18C 109.5 . . ?
H18B C18 H18C 109.5 . . ?
C17 C19 H19A 109.5 . . ?
C17 C19 H19B 109.5 . . ?
C17 C19 H19C 109.5 . . ?
H19A C19 H19B 109.5 . . ?
H19A C19 H19C 109.5 . . ?
H19B C19 H19C 109.5 . . ?
C16 C20 H20 107.9 . . ?
C16 C20 C21 111.8(2) . . ?
C16 C20 C22 111.0(2) . . ?
C21 C20 H20 107.9 . . ?
C22 C20 H20 107.9 . . ?
C22 C20 C21 110.2(3) . . ?
C20 C21 H21A 109.5 . . ?
C20 C21 H21B 109.5 . . ?
C20 C21 H21C 109.5 . . ?
H21A C21 H21B 109.5 . . ?
H21A C21 H21C 109.5 . . ?
H21B C21 H21C 109.5 . . ?
C20 C22 H22A 109.5 . . ?
C20 C22 H22B 109.5 . . ?
C20 C22 H22C 109.5 . . ?
H22A C22 H22B 109.5 . . ?
H22A C22 H22C 109.5 . . ?
H22B C22 H22C 109.5 . . ?
C24 C23 C28 120.6(2) . . ?
C24 C23 N2 120.1(2) . . ?
C28 C23 N2 119.1(2) . . ?
C23 C24 C29 122.8(2) . . ?
C25 C24 C23 118.2(2) . . ?
C25 C24 C29 119.0(2) . . ?
C24 C25 H25 119.1 . . ?
C26 C25 C24 121.8(3) . . ?
C26 C25 H25 119.1 . . ?
C25 C26 H26 120.0 . . ?
C25 C26 C27 119.9(3) . . ?
C27 C26 H26 120.0 . . ?
C26 C27 H27 119.6 . . ?
C26 C27 C28 120.9(3) . . ?
C28 C27 H27 119.6 . . ?
C23 C28 C32 121.9(2) . . ?
C27 C28 C23 118.6(2) . . ?
C27 C28 C32 119.5(2) . . ?
C24 C29 H29 108.0 . . ?
C24 C29 C30 109.9(2) . . ?
C24 C29 C31 112.2(2) . . ?
C30 C29 H29 108.0 . . ?
C31 C29 H29 108.0 . . ?
C31 C29 C30 110.8(2) . . ?
C29 C30 H30A 109.5 . . ?
C29 C30 H30B 109.5 . . ?
C29 C30 H30C 109.5 . . ?
H30A C30 H30B 109.5 . . ?
H30A C30 H30C 109.5 . . ?
H30B C30 H30C 109.5 . . ?
C29 C31 H31A 109.5 . . ?
C29 C31 H31B 109.5 . . ?
C29 C31 H31C 109.5 . . ?
H31A C31 H31B 109.5 . . ?
H31A C31 H31C 109.5 . . ?
H31B C31 H31C 109.5 . . ?
C28 C32 H32 108.1 . . ?
C28 C32 C33 112.5(2) . . ?
C28 C32 C34 109.0(2) . . ?
C33 C32 H32 108.1 . . ?
C33 C32 C34 110.8(3) . . ?
C34 C32 H32 108.1 . . ?
C32 C33 H33A 109.5 . . ?
C32 C33 H33B 109.5 . . ?
C32 C33 H33C 109.5 . . ?
H33A C33 H33B 109.5 . . ?
H33A C33 H33C 109.5 . . ?
H33B C33 H33C 109.5 . . ?
C32 C34 H34A 109.5 . . ?
C32 C34 H34B 109.5 . . ?
C32 C34 H34C 109.5 . . ?
H34A C34 H34B 109.5 . . ?
H34A C34 H34C 109.5 . . ?
H34B C34 H34C 109.5 . . ?
C36 C35 C37 126.4(3) . . ?
C36 C35 O1 118.5(3) . . ?
O1 C35 C37 114.9(3) . . ?
C35 C36 H36A 116(2) . . ?
C35 C36 H36B 124(3) . . ?
H36A C36 H36B 119(3) . . ?
C35 C37 H37A 109.5 . . ?
C35 C37 H37B 109.5 . . ?
C35 C37 H37C 109.5 . . ?
H37A C37 H37B 109.5 . . ?
H37A C37 H37C 109.5 . . ?
H37B C37 H37C 109.5 . . ?
C1 Fe1 C2 41.21(10) . . ?
C1 Fe1 C3 68.99(11) . . ?
C1 Fe1 C4 69.46(11) . . ?
C1 Fe1 C5 41.29(11) . . ?
C1 Fe1 C7 110.71(11) . . ?
C1 Fe1 C8 146.31(12) . . ?
C1 Fe1 C9 166.89(11) . . ?
C1 Fe1 C10 126.26(11) . . ?
C2 Fe1 C3 40.62(11) . . ?
C2 Fe1 C8 118.03(12) . . ?
C2 Fe1 C9 151.87(11) . . ?
C3 Fe1 C9 121.68(11) . . ?
C4 Fe1 C2 68.64(11) . . ?
C4 Fe1 C3 40.41(12) . . ?
C4 Fe1 C8 135.99(12) . . ?
C4 Fe1 C9 112.89(12) . . ?
C5 Fe1 C2 68.80(11) . . ?
C5 Fe1 C3 68.31(12) . . ?
C5 Fe1 C4 40.95(11) . . ?
C5 Fe1 C8 172.23(12) . . ?
C5 Fe1 C9 132.06(12) . . ?
C6 Fe1 C1 101.12(10) . . ?
C6 Fe1 C2 126.54(11) . . ?
C6 Fe1 C3 167.15(11) . . ?
C6 Fe1 C4 145.31(11) . . ?
C6 Fe1 C5 110.13(11) . . ?
C6 Fe1 C7 41.51(11) . . ?
C6 Fe1 C8 69.41(11) . . ?
C6 Fe1 C9 69.37(11) . . ?
C6 Fe1 C10 41.56(11) . . ?
C7 Fe1 C2 106.72(12) . . ?
C7 Fe1 C3 132.84(12) . . ?
C7 Fe1 C4 173.13(11) . . ?
C7 Fe1 C5 143.18(11) . . ?
C7 Fe1 C8 40.95(11) . . ?
C7 Fe1 C9 68.61(12) . . ?
C8 Fe1 C3 113.96(12) . . ?
C8 Fe1 C9 40.21(12) . . ?
C10 Fe1 C2 165.81(11) . . ?
C10 Fe1 C3 151.13(12) . . ?
C10 Fe1 C4 116.55(12) . . ?
C10 Fe1 C5 105.84(11) . . ?
C10 Fe1 C7 69.21(12) . . ?
C10 Fe1 C8 68.42(12) . . ?
C10 Fe1 C9 40.70(11) . . ?
C1 N1 C11 117.2(2) . . ?
C1 N1 Si1 120.97(17) . . ?
C11 N1 Si1 121.01(17) . . ?
C6 N2 C23 118.5(2) . . ?
C6 N2 Si1 127.11(17) . . ?
C23 N2 Si1 114.22(16) . . ?
C35 O1 Si1 126.7(2) . . ?
N1 Si1 N2 111.77(10) . . ?
N1 Si1 H1 113.0(12) . . ?
N2 Si1 H1 114.5(12) . . ?
O1 Si1 N1 108.42(11) . . ?
O1 Si1 N2 108.93(11) . . ?
O1 Si1 H1 99.2(12) . . ?

loop_
_geom_bond_atom_site_label_1
_geom_bond_atom_site_label_2
_geom_bond_distance
_geom_bond_site_symmetry_2
_geom_bond_publ_flag
C1 C2 1.428(4) . ?
C1 C5 1.430(4) . ?
C1 Fe1 2.019(2) . ?
C1 N1 1.420(3) . ?
C2 H2 0.9500 . ?
C2 C3 1.420(4) . ?
C2 Fe1 2.040(3) . ?
C3 H3 0.9500 . ?
C3 C4 1.413(4) . ?
C3 Fe1 2.052(3) . ?
C4 H4 0.9500 . ?
C4 C5 1.425(4) . ?
C4 Fe1 2.039(3) . ?
C5 H5 0.9500 . ?
C5 Fe1 2.036(3) . ?
C6 C7 1.434(4) . ?
C6 C10 1.434(4) . ?
C6 Fe1 2.011(3) . ?
C6 N2 1.431(3) . ?
C7 H7 0.9500 . ?
C7 C8 1.429(4) . ?
C7 Fe1 2.034(3) . ?
C8 H8 0.9500 . ?
C8 C9 1.411(4) . ?
C8 Fe1 2.050(3) . ?
C9 H9 0.9500 . ?
C9 C10 1.421(4) . ?
C9 Fe1 2.056(3) . ?
C10 H10 0.9500 . ?
C10 Fe1 2.031(3) . ?
C11 C12 1.407(4) . ?
C11 C16 1.403(4) . ?
C11 N1 1.451(3) . ?
C12 C13 1.392(4) . ?
C12 C17 1.519(4) . ?
C13 H13 0.9500 . ?
C13 C14 1.375(4) . ?
C14 H14 0.9500 . ?
C14 C15 1.382(4) . ?
C15 H15 0.9500 . ?
C15 C16 1.395(4) . ?
C16 C20 1.525(4) . ?
C17 H17 1.0000 . ?
C17 C18 1.529(4) . ?
C17 C19 1.526(5) . ?
C18 H18A 0.9800 . ?
C18 H18B 0.9800 . ?
C18 H18C 0.9800 . ?
C19 H19A 0.9800 . ?
C19 H19B 0.9800 . ?
C19 H19C 0.9800 . ?
C20 H20 1.0000 . ?
C20 C21 1.529(4) . ?
C20 C22 1.527(4) . ?
C21 H21A 0.9800 . ?
C21 H21B 0.9800 . ?
C21 H21C 0.9800 . ?
C22 H22A 0.9800 . ?
C22 H22B 0.9800 . ?
C22 H22C 0.9800 . ?
C23 C24 1.407(4) . ?
C23 C28 1.412(4) . ?
C23 N2 1.449(3) . ?
C24 C25 1.392(4) . ?
C24 C29 1.514(4) . ?
C25 H25 0.9500 . ?
C25 C26 1.376(4) . ?
C26 H26 0.9500 . ?
C26 C27 1.382(4) . ?
C27 H27 0.9500 . ?
C27 C28 1.396(4) . ?
C28 C32 1.517(4) . ?
C29 H29 1.0000 . ?
C29 C30 1.536(4) . ?
C29 C31 1.532(4) . ?
C30 H30A 0.9800 . ?
C30 H30B 0.9800 . ?
C30 H30C 0.9800 . ?
C31 H31A 0.9800 . ?
C31 H31B 0.9800 . ?
C31 H31C 0.9800 . ?
C32 H32 1.0000 . ?
C32 C33 1.527(4) . ?
C32 C34 1.532(4) . ?
C33 H33A 0.9800 . ?
C33 H33B 0.9800 . ?
C33 H33C 0.9800 . ?
C34 H34A 0.9800 . ?
C34 H34B 0.9800 . ?
C34 H34C 0.9800 . ?
C35 C36 1.328(5) . ?
C35 C37 1.468(5) . ?
C35 O1 1.397(4) . ?
C36 H36A 0.96(4) . ?
C36 H36B 0.91(4) . ?
C37 H37A 0.9800 . ?
C37 H37B 0.9800 . ?
C37 H37C 0.9800 . ?
N1 Si1 1.717(2) . ?
N2 Si1 1.720(2) . ?
O1 Si1 1.625(2) . ?
Si1 H1 1.45(3) . ?
